data_4029069
loop_
_publ_author_name
'Kumar, Dhananjay'
'Mishra, Bhuwan B.'
'Tiwari, Vinod K.'

_publ_section_title
;
 Synthesis of 2-N/S/C-substituted benzothiazoles via intramolecular
 cyclative cleavage of benzotriazole ring.
;
_journal_issue 1
_journal_name_full 'The Journal of organic chemistry'
_journal_page_first 251
_journal_page_last 266
_journal_paper_doi 10.1021/jo4024107
_journal_volume 79
_journal_year 2014
_chemical_formula_moiety 'C16 H16 N4 S'
_chemical_formula_sum 'C16 H16 N4 S'
_chemical_formula_weight 296.3892
_chemical_melting_point 192
_chemical_name_systematic 2-(4-(Pyridin-2-yl)piperazin-1-yl)benzo[d]thiazole
_space_group_IT_number 19
_symmetry_cell_setting orthorhombic
_symmetry_Int_Tables_number 19
_symmetry_space_group_name_Hall 'P 2ac 2ab'
_symmetry_space_group_name_H-M 'P 21 21 21'
_atom_sites_solution_hydrogens geom
_atom_sites_solution_primary direct
_atom_sites_solution_secondary difmap
_audit_creation_method SHELXL-97
_cell_angle_alpha 90.00
_cell_angle_beta 90.00
_cell_angle_gamma 90.00
_cell_formula_units_Z 4
_cell_length_a 5.8893(3)
_cell_length_b 8.5161(5)
_cell_length_c 28.350(2)
_cell_measurement_reflns_used 1098
_cell_measurement_temperature 293(2)
_cell_measurement_theta_max 28.8989
_cell_measurement_theta_min 3.4524
_cell_volume 1421.86(15)
_computing_cell_refinement 'CrysAlis Pro, Agilent Technologies'
_computing_data_collection 'CrysAlis Pro, Agilent Technologies'
_computing_data_reduction 'CrysAlis Pro, Agilent Technologies'
_computing_structure_refinement 'SHELXL-97 (Sheldrick, 1997)'
_computing_structure_solution 'SHELXS-97 (Sheldrick, 1990)'
_diffrn_ambient_temperature 293(2)
_diffrn_detector_area_resol_mean 16.0938
_diffrn_measured_fraction_theta_full 0.997
_diffrn_measured_fraction_theta_max 0.889
_diffrn_measurement_device_type 'Xcalibur, Eos'
_diffrn_measurement_method '\w scans'
_diffrn_radiation_monochromator graphite
_diffrn_radiation_probe x-ray
_diffrn_radiation_type MoK\a
_diffrn_radiation_wavelength 0.71073
_diffrn_reflns_av_R_equivalents 0.0189
_diffrn_reflns_av_sigmaI/netI 0.0502
_diffrn_reflns_limit_h_max 6
_diffrn_reflns_limit_h_min -7
_diffrn_reflns_limit_k_max 11
_diffrn_reflns_limit_k_min -6
_diffrn_reflns_limit_l_max 25
_diffrn_reflns_limit_l_min -36
_diffrn_reflns_number 4430
_diffrn_reflns_theta_full 25.00
_diffrn_reflns_theta_max 28.96
_diffrn_reflns_theta_min 3.53
_diffrn_source 'fine-focus sealed tube'
_exptl_absorpt_coefficient_mu 0.226
_exptl_absorpt_correction_T_max 1.00000
_exptl_absorpt_correction_T_min 0.88237
_exptl_absorpt_correction_type multi-scan
_exptl_absorpt_process_details 'CrysAlisPro, Agilent Technologies Lts.'
_exptl_crystal_colour colourless
_exptl_crystal_density_diffrn 1.445
_exptl_crystal_density_method 'not measured'
_exptl_crystal_description block
_exptl_crystal_F_000 648
_exptl_crystal_recrystallization_method 'ethyl acetate, hexane, rt, 1 atm'
_exptl_crystal_size_max 0.24
_exptl_crystal_size_mid 0.23
_exptl_crystal_size_min 0.18
_refine_diff_density_max 0.237
_refine_diff_density_min -0.210
_refine_diff_density_rms 0.040
_refine_ls_abs_structure_details 'Flack H D (1983), Acta Cryst. A39, 876-881'
_refine_ls_abs_structure_Flack -0.04(9)
_refine_ls_extinction_method none
_refine_ls_goodness_of_fit_ref 1.041
_refine_ls_hydrogen_treatment mixed
_refine_ls_matrix_type full
_refine_ls_number_parameters 254
_refine_ls_number_reflns 2936
_refine_ls_number_restraints 0
_refine_ls_restrained_S_all 1.041
_refine_ls_R_factor_all 0.0650
_refine_ls_R_factor_gt 0.0455
_refine_ls_shift/su_max 0.013
_refine_ls_shift/su_mean 0.002
_refine_ls_structure_factor_coef Fsqd
_refine_ls_weighting_details 'calc w=1/[\s^2^(Fo^2^)+(0.0346P)^2^+0.0287P] where P=(Fo^2^+2Fc^2^)/3'
_refine_ls_weighting_scheme calc
_refine_ls_wR_factor_gt 0.0811
_refine_ls_wR_factor_ref 0.0904
_reflns_number_gt 2315
_reflns_number_total 2936
_reflns_threshold_expression >2sigma(I)
_cod_data_source_file jo4024107_si_002.cif
_cod_data_source_block compound_4e
_cod_original_cell_volume 1421.88(16)
_cod_database_code 4029069

loop_
_symmetry_equiv_pos_as_xyz
'x, y, z'
'-x+1/2, -y, z+1/2'
'x+1/2, -y+1/2, -z'
'-x, y+1/2, -z+1/2'

loop_
_atom_site_label
_atom_site_type_symbol
_atom_site_fract_x
_atom_site_fract_y
_atom_site_fract_z
_atom_site_U_iso_or_equiv
_atom_site_adp_type
_atom_site_occupancy
_atom_site_symmetry_multiplicity
_atom_site_calc_flag
S1 S 0.40837(10) 1.11055(8) -0.00364(3) 0.0436(2) Uani 1 1 d
N2 N 0.1667(3) 0.9195(3) 0.05378(8) 0.0375(5) Uani 1 1 d
N1 N 0.0246(3) 0.9689(2) -0.02205(8) 0.0387(5) Uani 1 1 d
N3 N 0.1450(3) 0.7664(3) 0.14169(8) 0.0440(6) Uani 1 1 d
N4 N 0.3563(3) 0.6804(3) 0.20494(8) 0.0438(6) Uani 1 1 d
C12 C 0.1609(4) 0.6706(3) 0.18075(9) 0.0358(6) Uani 1 1 d
C6 C 0.2808(4) 1.1455(3) -0.05812(9) 0.0381(6) Uani 1 1 d
C10 C -0.0582(4) 0.7793(4) 0.11292(11) 0.0455(7) Uani 1 1 d
C2 C -0.0540(5) 1.0774(3) -0.10138(11) 0.0479(7) Uani 1 1 d
C7 C 0.1779(4) 0.9864(3) 0.01029(9) 0.0338(6) Uani 1 1 d
C8 C 0.3685(4) 0.9081(4) 0.08377(11) 0.0433(7) Uani 1 1 d
C11 C 0.0036(5) 0.7923(4) 0.06111(11) 0.0452(7) Uani 1 1 d
C13 C -0.0089(5) 0.5654(4) 0.19324(10) 0.0504(8) Uani 1 1 d
C9 C 0.3000(5) 0.8969(4) 0.13475(10) 0.0464(7) Uani 1 1 d
C4 C 0.2198(6) 1.2561(4) -0.13385(12) 0.0547(8) Uani 1 1 d
C1 C 0.0778(4) 1.0615(3) -0.06087(9) 0.0372(6) Uani 1 1 d
C15 C 0.2314(6) 0.4693(4) 0.25476(11) 0.0584(9) Uani 1 1 d
C16 C 0.3840(6) 0.5798(4) 0.24068(10) 0.0533(8) Uani 1 1 d
C5 C 0.3540(5) 1.2427(3) -0.09410(12) 0.0493(8) Uani 1 1 d
C3 C 0.0180(6) 1.1746(4) -0.13709(11) 0.0530(8) Uani 1 1 d
C14 C 0.0273(6) 0.4653(4) 0.23020(12) 0.0593(9) Uani 1 1 d
H5 H 0.486(4) 1.300(3) -0.0922(9) 0.041(8) Uiso 1 1 d
H2 H -0.186(4) 1.026(3) -0.1036(9) 0.044(8) Uiso 1 1 d
H3 H -0.066(4) 1.183(3) -0.1644(10) 0.053(8) Uiso 1 1 d
H10A H -0.134(5) 0.878(4) 0.1229(9) 0.062(9) Uiso 1 1 d
H8A H 0.455(4) 0.815(3) 0.0735(9) 0.047(8) Uiso 1 1 d
H8B H 0.456(4) 1.001(3) 0.0768(8) 0.041(7) Uiso 1 1 d
H10B H -0.152(4) 0.685(3) 0.1172(10) 0.047(8) Uiso 1 1 d
H11B H -0.131(4) 0.815(3) 0.0431(9) 0.044(7) Uiso 1 1 d
H9A H 0.224(4) 1.001(4) 0.1467(10) 0.070(9) Uiso 1 1 d
H9B H 0.437(5) 0.871(3) 0.1535(10) 0.055(8) Uiso 1 1 d
H4 H 0.276(4) 1.314(3) -0.1590(10) 0.056(9) Uiso 1 1 d
H11A H 0.071(4) 0.692(3) 0.0508(10) 0.055(8) Uiso 1 1 d
H16 H 0.526(5) 0.587(3) 0.2558(10) 0.058(9) Uiso 1 1 d
H15 H 0.253(5) 0.391(4) 0.2799(11) 0.075(10) Uiso 1 1 d
H14 H -0.091(5) 0.396(3) 0.2382(10) 0.060(9) Uiso 1 1 d
H13 H -0.153(4) 0.564(3) 0.1754(9) 0.051(8) Uiso 1 1 d

loop_
_atom_site_aniso_label
_atom_site_aniso_U_11
_atom_site_aniso_U_22
_atom_site_aniso_U_33
_atom_site_aniso_U_23
_atom_site_aniso_U_13
_atom_site_aniso_U_12
S1 0.0374(3) 0.0447(3) 0.0487(4) -0.0026(4) -0.0048(4) -0.0100(3)
N2 0.0294(10) 0.0432(12) 0.0398(13) -0.0017(11) -0.0073(9) -0.0053(9)
N1 0.0357(11) 0.0405(12) 0.0401(13) -0.0038(10) -0.0067(10) -0.0060(9)
N3 0.0368(11) 0.0492(13) 0.0459(14) 0.0096(12) -0.0138(11) -0.0126(10)
N4 0.0401(12) 0.0575(14) 0.0337(13) -0.0013(12) -0.0080(10) 0.0011(11)
C12 0.0377(13) 0.0369(13) 0.0327(15) -0.0069(12) -0.0005(12) 0.0028(11)
C6 0.0401(14) 0.0373(14) 0.0370(15) -0.0072(12) 0.0005(12) -0.0007(11)
C10 0.0352(14) 0.0544(18) 0.0467(19) 0.0084(15) -0.0087(15) -0.0081(14)
C2 0.0509(18) 0.0463(17) 0.0464(18) -0.0072(15) -0.0108(15) -0.0041(15)
C7 0.0315(12) 0.0294(12) 0.0406(15) -0.0093(12) -0.0012(12) -0.0007(9)
C8 0.0324(13) 0.0472(16) 0.0503(18) 0.0029(15) -0.0097(13) -0.0080(14)
C11 0.0364(15) 0.0485(17) 0.051(2) -0.0013(15) -0.0116(14) -0.0118(13)
C13 0.0478(16) 0.0591(19) 0.0444(18) 0.0065(15) -0.0053(15) -0.0059(14)
C9 0.0445(16) 0.0534(17) 0.0414(17) 0.0010(16) -0.0135(14) -0.0129(15)
C4 0.076(2) 0.0439(17) 0.044(2) -0.0009(16) 0.0094(18) 0.0010(17)
C1 0.0391(13) 0.0339(13) 0.0385(15) -0.0113(12) -0.0016(13) 0.0002(11)
C15 0.074(2) 0.061(2) 0.0403(19) 0.0071(17) -0.0059(17) 0.005(2)
C16 0.0479(18) 0.072(2) 0.0403(18) -0.0014(17) -0.0062(16) 0.0092(17)
C5 0.0541(18) 0.0424(16) 0.051(2) -0.0025(15) 0.0041(16) -0.0065(14)
C3 0.074(2) 0.0480(16) 0.0365(18) -0.0065(15) -0.0135(17) 0.0031(16)
C14 0.067(2) 0.063(2) 0.0476(19) 0.0109(17) 0.0016(18) -0.0155(18)

loop_
_atom_type_symbol
_atom_type_description
_atom_type_scat_dispersion_real
_atom_type_scat_dispersion_imag
_atom_type_scat_source
C C 0.0033 0.0016 'International Tables Vol C Tables 4.2.6.8 and 6.1.1.4'
H H 0.0000 0.0000 'International Tables Vol C Tables 4.2.6.8 and 6.1.1.4'
O O 0.0106 0.0060 'International Tables Vol C Tables 4.2.6.8 and 6.1.1.4'
S S 0.1246 0.1234 'International Tables Vol C Tables 4.2.6.8 and 6.1.1.4'
N N 0.0061 0.0033 'International Tables Vol C Tables 4.2.6.8 and 6.1.1.4'

loop_
_geom_angle_atom_site_label_1
_geom_angle_atom_site_label_2
_geom_angle_atom_site_label_3
_geom_angle
C6 S1 C7 88.25(12)
C7 N2 C11 118.1(2)
C7 N2 C8 121.0(2)
C11 N2 C8 113.7(2)
C7 N1 C1 109.7(2)
C12 N3 C9 121.3(2)
C12 N3 C10 123.5(2)
C9 N3 C10 112.6(2)
C16 N4 C12 116.9(2)
N4 C12 N3 115.6(2)
N4 C12 C13 121.8(3)
N3 C12 C13 122.5(2)
C5 C6 C1 122.2(3)
C5 C6 S1 128.4(2)
C1 C6 S1 109.3(2)
N3 C10 C11 110.6(2)
N3 C10 H10A 105.9(17)
C11 C10 H10A 108.8(16)
N3 C10 H10B 109.5(15)
C11 C10 H10B 108.3(17)
H10A C10 H10B 114(2)
C3 C2 C1 119.6(3)
C3 C2 H2 120.8(18)
C1 C2 H2 119.6(18)
N1 C7 N2 124.0(2)
N1 C7 S1 116.53(19)
N2 C7 S1 119.41(18)
N2 C8 C9 110.1(2)
N2 C8 H8A 107.6(15)
C9 C8 H8A 111.7(15)
N2 C8 H8B 105.0(14)
C9 C8 H8B 113.1(15)
H8A C8 H8B 109.0(19)
N2 C11 C10 110.4(2)
N2 C11 H11B 108.6(16)
C10 C11 H11B 109.3(15)
N2 C11 H11A 109.5(16)
C10 C11 H11A 108.7(16)
H11B C11 H11A 110(2)
C14 C13 C12 119.0(3)
C14 C13 H13 121.3(16)
C12 C13 H13 119.7(16)
N3 C9 C8 110.3(2)
N3 C9 H9A 109.5(15)
C8 C9 H9A 111.9(16)
N3 C9 H9B 105.4(16)
C8 C9 H9B 108.1(15)
H9A C9 H9B 111(2)
C3 C4 C5 120.4(3)
C3 C4 H4 121.5(17)
C5 C4 H4 117.9(17)
N1 C1 C2 125.6(2)
N1 C1 C6 116.1(2)
C2 C1 C6 118.3(3)
C16 C15 C14 116.2(3)
C16 C15 H15 126.4(18)
C14 C15 H15 117.4(18)
N4 C16 C15 125.8(3)
N4 C16 H16 114.3(18)
C15 C16 H16 119.8(18)
C4 C5 C6 118.2(3)
C4 C5 H5 119.3(17)
C6 C5 H5 122.5(17)
C2 C3 C4 121.3(3)
C2 C3 H3 120.0(17)
C4 C3 H3 118.7(17)
C13 C14 C15 120.2(3)
C13 C14 H14 117.5(18)
C15 C14 H14 122.2(18)

loop_
_geom_bond_atom_site_label_1
_geom_bond_atom_site_label_2
_geom_bond_distance
S1 C6 1.743(3)
S1 C7 1.765(2)
N2 C7 1.360(3)
N2 C11 1.463(3)
N2 C8 1.464(3)
N1 C7 1.296(3)
N1 C1 1.390(3)
N3 C12 1.378(3)
N3 C9 1.452(3)
N3 C10 1.453(3)
N4 C16 1.337(4)
N4 C12 1.343(3)
C12 C13 1.388(4)
C6 C5 1.382(4)
C6 C1 1.396(3)
C10 C11 1.517(4)
C10 H10A 0.99(3)
C10 H10B 0.98(3)
C2 C3 1.375(4)
C2 C1 1.393(4)
C2 H2 0.90(2)
C8 C9 1.504(4)
C8 H8A 0.99(3)
C8 H8B 0.97(3)
C11 H11B 0.96(2)
C11 H11A 0.99(3)
C13 C14 1.367(4)
C13 H13 0.99(3)
C9 H9A 1.05(3)
C9 H9B 0.99(3)
C4 C3 1.379(4)
C4 C5 1.381(4)
C4 H4 0.93(3)
C15 C16 1.361(5)
C15 C14 1.390(5)
C15 H15 0.98(3)
C16 H16 0.94(3)
C5 H5 0.92(2)
C3 H3 0.92(3)
C14 H14 0.94(3)
